data_1560574
loop_
_publ_author_name
'Ludwig, Jennifer'
'Nordlund, Dennis'
'Doeff, Marca M.'
'Nilges, Tom'

_publ_section_title
;
 Synthesis and characterization of metastable, 20 nm-sized Pna 2 1 -LiCoPO
 4 nanospheres
;
_journal_name_full 'Journal of Solid State Chemistry'
_journal_page_first 9
_journal_page_last 17
_journal_paper_doi 10.1016/j.jssc.2017.01.015
_journal_volume 248
_journal_year 2017
_chemical_absolute_configuration .
_chemical_formula_analytical 'Co1 Li1 O4 P1'
_chemical_formula_structural 'Co1 Li1 O4 P1'
_chemical_formula_sum 'Co Li O4 P'
_chemical_formula_weight 160.8
_chemical_name_common 'lithium cobalt phosphate'
_space_group_IT_number 62
_space_group_name_Hall '-P 2ac 2n'
_space_group_name_H-M_alt 'P n m a'
_symmetry_cell_setting orthorhombic
_symmetry_Int_Tables_number 62
_symmetry_space_group_name_Hall '-P 2ac 2n'
_symmetry_space_group_name_H-M 'P n m a'
_cell_angle_alpha 90
_cell_angle_beta 90
_cell_angle_gamma 90
_cell_formula_units_Z 4
_cell_length_a 10.2110(2)
_cell_length_b 5.92075(12)
_cell_length_c 4.70581(11)
_cell_measurement_temperature 298
_cell_volume 284.498(10)
_diffrn_ambient_temperature 298
_diffrn_detector 'linear PSD'
_diffrn_detector_type 'Dectris MYTHEN DCS 1K'
_diffrn_measurement_device 'X-ray powder diffractometer'
_diffrn_measurement_device_type 'Stoe STADI P'
_diffrn_radiation_monochromator Ge(111)
_diffrn_radiation_probe x-ray
_diffrn_radiation_type 'Mo K\a1'
_diffrn_radiation_wavelength 0.70930
_exptl_absorpt_coefficient_mu 6.368
_exptl_absorpt_correction_type cylinder
_exptl_absorpt_process_details 'Cromer, D. T.; Liberman, D. A., Acta Crystallogr., Sect. A 1981, A37, (2), 267-268.'
_exptl_crystal_density_diffrn 3.7552
_exptl_crystal_F_000 308
_pd_char_colour 'dark violet'
_pd_char_particle_morphology 'fine powder'
_pd_instr_location
;Technical University of Munich
Department of Chemistry 
Lichtenbergstr. 4 
85747 Garching 
Germany 
;
_pd_meas_2theta_range_inc 0.015
_pd_meas_2theta_range_max 60.014
_pd_meas_2theta_range_min 2.969
_pd_meas_number_of_points 3804
_pd_meas_scan_method step
_pd_proc_2theta_range_inc 0.015
_pd_proc_2theta_range_max 60.014
_pd_proc_2theta_range_min 2.969
_pd_proc_ls_background_function '35 Chebyshev polynoms'
_pd_proc_ls_pref_orient_corr none
_pd_proc_ls_profile_function Pseudo-Voigt
_pd_proc_ls_prof_R_factor 0.0305
_pd_proc_ls_prof_wR_expected 0.0275
_pd_proc_ls_prof_wR_factor 0.0408
_pd_spec_mounting 'sealed 0.5 mm capillary'
_pd_spec_mount_mode transmission
_pd_spec_shape cylinder
_refine_ls_goodness_of_fit_all 1.48
_refine_ls_number_constraints 0
_refine_ls_number_parameters 62
_refine_ls_number_restraints 0
_refine_ls_R_factor_all 0.0272
_refine_ls_R_factor_gt 0.0267
_refine_ls_shift/su_max 0.0357
_refine_ls_shift/su_mean 0.0058
_refine_ls_weighting_scheme sigma
_refine_ls_wR_factor_all 0.0284
_refine_ls_wR_factor_gt 0.0283
_cod_data_source_file JSSC-2017-248-9.cif
_cod_data_source_block after_TGA_of_nano-sized_Pna21-LiCoPO4_air
_cod_depositor_comments
;
The following automatic conversions were performed:

data item '_diffrn_radiation_probe' value 'X-ray' was changed to
'x-ray' in accordance with the built-in table derived from the CIF
Core dictionary named 'cif_core.dic' version 2.4.5 last updated on
2014-11-21.

Automatic conversion script
Id: cif_fix_values 8369 2020-08-20 11:38:08Z andrius 
;
_cod_original_sg_symbol_Hall '-P -2xabc;-2yb;-2zac'
_cod_original_formula_sum 'Co1 Li1 O4 P1'
_cod_database_code 1560574

loop_
_space_group_symop_id
_space_group_symop_operation_xyz
1 x,y,z
2 -x+1/2,-y,z+1/2
3 -x,y+1/2,-z
4 x+1/2,-y+1/2,-z+1/2
5 -x,-y,-z
6 x+1/2,y,-z+1/2
7 x,-y+1/2,z
8 -x+1/2,y+1/2,z+1/2

loop_
_atom_site_label
_atom_site_type_symbol
_atom_site_fract_x
_atom_site_fract_y
_atom_site_fract_z
_atom_site_adp_type
_atom_site_U_iso_or_equiv
_atom_site_site_symmetry_multiplicity
_atom_site_occupancy
_atom_site_calc_flag
_atom_site_refinement_flags
_atom_site_disorder_assembly
_atom_site_disorder_group
Li1 Li 0 0 0 Uiso 0.0139 4 1 d . . .
Co1 Co 0.22168(12) 0.25 0.5210(3) Uiso 0.0082(4) 4 1 d . . .
P1 P 0.4052(3) 0.25 0.0835(6) Uiso 0.0075(7) 4 1 d . . .
O1 O 0.4032(7) 0.25 0.7568(13) Uiso 0.0062(19) 4 1 d . . .
O2 O 0.0472(7) 0.25 0.2895(12) Uiso 0.0049(19) 4 1 d . . .
O3 O 0.3336(5) 0.0431(7) 0.2220(8) Uiso 0.0035(12) 8 1 d . . .

loop_
_atom_type_symbol
_atom_type_scat_dispersion_real
_atom_type_scat_dispersion_imag
_atom_type_scat_source
Co 0.3505 0.9773 'International Tables Vol C tables 4.2.6.8 and 6.1.1.1'
Li 0.0000 0.0001 'International Tables Vol C tables 4.2.6.8 and 6.1.1.1'
O 0.0113 0.0062 'International Tables Vol C tables 4.2.6.8 and 6.1.1.1'
P 0.1037 0.0957 'International Tables Vol C tables 4.2.6.8 and 6.1.1.1'

loop_
_geom_angle_atom_site_label_1
_geom_angle_atom_site_label_2
_geom_angle_atom_site_label_3
_geom_angle_site_symmetry_1
_geom_angle_site_symmetry_2
_geom_angle_site_symmetry_3
_geom_angle
O1 Li1 O1 2_554 . 4_455 180.0(5)
O1 Li1 O2 2_554 . . 90.88(17)
O1 Li1 O2 2_554 . 3_545 89.12(17)
O1 Li1 O3 2_554 . 2_554 84.1(2)
O1 Li1 O3 2_554 . 6_455 95.9(2)
O1 Li1 O2 4_455 . . 89.12(17)
O1 Li1 O2 4_455 . 3_545 90.88(17)
O1 Li1 O3 4_455 . 2_554 95.9(2)
O1 Li1 O3 4_455 . 6_455 84.1(2)
O2 Li1 O2 . . 3_545 180.0(5)
O2 Li1 O3 . . 2_554 107.5(2)
O2 Li1 O3 . . 6_455 72.5(2)
O2 Li1 O3 3_545 . 2_554 72.5(2)
O2 Li1 O3 3_545 . 6_455 107.5(2)
O3 Li1 O3 2_554 . 6_455 180.0(5)
O1 Co1 O2 . . . 179.5(3)
O1 Co1 O3 . . . 83.22(19)
O1 Co1 O3 . . 2_555 89.97(17)
O1 Co1 O3 . . 7_555 83.22(19)
O1 Co1 O3 . . 8_555 89.97(17)
O2 Co1 O3 . . . 96.3(2)
O2 Co1 O3 . . 2_555 90.32(17)
O2 Co1 O3 . . 7_555 96.3(2)
O2 Co1 O3 . . 8_555 90.32(17)
O3 Co1 O3 . . 2_555 88.10(17)
O3 Co1 O3 . . 7_555 68.09(17)
O3 Co1 O3 . . 8_555 155.80(18)
O3 Co1 O3 2_555 . 7_555 155.80(18)
O3 Co1 O3 2_555 . 8_555 115.18(18)
O3 Co1 O3 7_555 . 8_555 88.10(17)
O1 P1 O2 1_554 . 4_555 113.1(4)
O1 P1 O3 1_554 . . 114.2(2)
O1 P1 O3 1_554 . 7_555 114.2(2)
O2 P1 O3 4_555 . . 105.8(2)
O2 P1 O3 4_555 . 7_555 105.8(2)
O3 P1 O3 . . 7_555 102.7(3)

loop_
_geom_bond_atom_site_label_1
_geom_bond_atom_site_label_2
_geom_bond_site_symmetry_1
_geom_bond_site_symmetry_2
_geom_bond_distance
Li1 O1 . 2_554 2.151(5)
Li1 O1 . 4_455 2.151(5)
Li1 O2 . . 2.069(4)
Li1 O2 . 3_545 2.069(4)
Li1 O3 . 2_554 2.159(5)
Li1 O3 . 6_455 2.159(5)
Co1 O1 . . 2.161(7)
Co1 O2 . . 2.089(7)
Co1 O3 . . 2.188(5)
Co1 O3 . 2_555 2.056(4)
Co1 O3 . 7_555 2.188(5)
Co1 O3 . 8_555 2.056(4)
P1 O1 . 1_554 1.537(7)
P1 O2 . 4_555 1.568(7)
P1 O3 . . 1.568(5)
P1 O3 . 7_555 1.568(5)
